data_4131673
loop_
_publ_author_name
'Zheng, Kuan'
'Shen, Defeng'
'Hong, Ran'

_publ_section_title
;
 Biomimetic Synthesis of Lankacidin Antibiotics.
;
_journal_issue 37
_journal_name_full 'Journal of the American Chemical Society'
_journal_page_first 12939
_journal_page_last 12942
_journal_paper_doi 10.1021/jacs.7b08500
_journal_volume 139
_journal_year 2017
_chemical_absolute_configuration ad
_chemical_formula_moiety 'C22 H28 I N O5'
_chemical_formula_sum 'C22 H28 I N O5'
_chemical_formula_weight 513.35
_space_group_IT_number 5
_space_group_name_Hall 'C 2y'
_space_group_name_H-M_alt 'C 1 2 1'
_symmetry_cell_setting monoclinic
_symmetry_space_group_name_H-M 'C 1 2 1'
_atom_sites_solution_hydrogens geom
_atom_sites_solution_primary direct
_atom_sites_solution_secondary difmap
_audit_creation_method SHELXL-97
_cell_angle_alpha 90.00
_cell_angle_beta 123.668(4)
_cell_angle_gamma 90.00
_cell_formula_units_Z 4
_cell_length_a 26.6787(2)
_cell_length_b 6.1565(3)
_cell_length_c 17.0060(3)
_cell_measurement_reflns_used 3793
_cell_measurement_temperature 296(2)
_cell_measurement_theta_max 24.96
_cell_measurement_theta_min 3.52
_cell_volume 2324.67(16)
_computing_cell_refinement 'Bruker SAINT'
_computing_data_collection 'Bruker APEX2'
_computing_data_reduction 'Bruker SAINT'
_computing_molecular_graphics 'Bruker SHELXTL'
_computing_publication_material 'Bruker SHELXTL'
_computing_structure_refinement 'SHELXL-97 (Sheldrick, 2008)'
_computing_structure_solution 'SHELXS-97 (Sheldrick, 2008)'
_diffrn_ambient_temperature 296(2)
_diffrn_measured_fraction_theta_full 0.995
_diffrn_measured_fraction_theta_max 0.995
_diffrn_measurement_device_type 'Bruker APEX-II CCD'
_diffrn_measurement_method '\f and \w scans'
_diffrn_radiation_monochromator graphite
_diffrn_radiation_source 'fine-focus sealed tube'
_diffrn_radiation_type MoK\a
_diffrn_radiation_wavelength 0.71073
_diffrn_reflns_av_R_equivalents 0.0247
_diffrn_reflns_av_sigmaI/netI 0.0399
_diffrn_reflns_limit_h_max 34
_diffrn_reflns_limit_h_min -32
_diffrn_reflns_limit_k_max 7
_diffrn_reflns_limit_k_min -7
_diffrn_reflns_limit_l_max 19
_diffrn_reflns_limit_l_min -22
_diffrn_reflns_number 9886
_diffrn_reflns_theta_full 27.49
_diffrn_reflns_theta_max 27.49
_diffrn_reflns_theta_min 3.52
_diffrn_standards_number 0
_exptl_absorpt_coefficient_mu 1.408
_exptl_absorpt_correction_T_max 0.8720
_exptl_absorpt_correction_T_min 0.6385
_exptl_absorpt_correction_type multi-scan
_exptl_absorpt_process_details SADABS
_exptl_crystal_colour colorless
_exptl_crystal_density_diffrn 1.467
_exptl_crystal_density_method 'not measured'
_exptl_crystal_description column
_exptl_crystal_F_000 1040
_exptl_crystal_size_max 0.35
_exptl_crystal_size_mid 0.11
_exptl_crystal_size_min 0.10
_refine_diff_density_max 0.507
_refine_diff_density_min -0.427
_refine_diff_density_rms 0.052
_refine_ls_abs_structure_details 'Flack H D (1983), Acta Cryst. A39, 876-881'
_refine_ls_abs_structure_Flack 0.016(19)
_refine_ls_extinction_method none
_refine_ls_goodness_of_fit_ref 1.022
_refine_ls_hydrogen_treatment constr
_refine_ls_matrix_type full
_refine_ls_number_parameters 262
_refine_ls_number_reflns 4772
_refine_ls_number_restraints 1
_refine_ls_restrained_S_all 1.022
_refine_ls_R_factor_all 0.0427
_refine_ls_R_factor_gt 0.0338
_refine_ls_shift/su_max 0.003
_refine_ls_shift/su_mean 0.000
_refine_ls_structure_factor_coef Fsqd
_refine_ls_weighting_details 'calc w=1/[\s^2^(Fo^2^)+(0.0282P)^2^+1.2387P] where P=(Fo^2^+2Fc^2^)/3'
_refine_ls_weighting_scheme calc
_refine_ls_wR_factor_gt 0.0709
_refine_ls_wR_factor_ref 0.0757
_reflns_number_gt 4071
_reflns_number_total 4772
_reflns_threshold_expression >2sigma(I)
_cod_data_source_file ja7b08500_si_003.cif
_cod_data_source_block 373
_cod_original_cell_volume 2324.67(12)
_cod_original_sg_symbol_H-M 'C 2'
_cod_database_code 4131673

loop_
_symmetry_equiv_pos_as_xyz
'x, y, z'
'-x, y, -z'
'x+1/2, y+1/2, z'
'-x+1/2, y+1/2, -z'

loop_
_atom_site_label
_atom_site_type_symbol
_atom_site_fract_x
_atom_site_fract_y
_atom_site_fract_z
_atom_site_U_iso_or_equiv
_atom_site_adp_type
_atom_site_occupancy
_atom_site_symmetry_multiplicity
_atom_site_calc_flag
_atom_site_refinement_flags
I1 I 0.779843(11) 0.66876(7) 0.960854(18) 0.06869(11) Uani 1 1 d .
O1 O 0.79430(12) 0.0635(4) 0.76419(19) 0.0550(7) Uani 1 1 d .
O2 O 0.78053(12) 0.7325(4) 0.62488(19) 0.0471(7) Uani 1 1 d .
O3 O 0.70821(10) 0.4975(4) 0.55078(16) 0.0474(6) Uani 1 1 d .
O4 O 0.97353(14) 0.4123(5) 0.8473(3) 0.0785(11) Uani 1 1 d .
O5 O 0.94739(15) 0.9675(6) 0.8043(4) 0.143(3) Uani 1 1 d .
H5A H 0.9679 1.0781 0.8240 0.214 Uiso 1 1 calc R
N1 N 0.89170(10) 0.6229(4) 0.79275(17) 0.0367(6) Uani 1 1 d .
H1A H 0.8773 0.7500 0.7710 0.044 Uiso 1 1 calc R
C1 C 0.76814(14) 0.1983(6) 0.7045(2) 0.0404(8) Uani 1 1 d .
C2 C 0.80360(14) 0.3741(5) 0.6910(2) 0.0336(6) Uani 1 1 d .
C3 C 0.76390(16) 0.5506(6) 0.6218(2) 0.0347(8) Uani 1 1 d .
C4 C 0.68499(16) 0.2789(6) 0.5427(3) 0.0468(8) Uani 1 1 d .
H4A H 0.7052 0.1806 0.5235 0.056 Uiso 1 1 calc R
C5 C 0.70000(14) 0.2076(6) 0.6394(2) 0.0438(8) Uani 1 1 d .
H5B H 0.6857 0.3204 0.6631 0.053 Uiso 1 1 calc R
C6 C 0.85145(13) 0.4636(5) 0.7912(2) 0.0333(6) Uani 1 1 d .
H6A H 0.8758 0.3409 0.8307 0.040 Uiso 1 1 calc R
C7 C 0.82102(13) 0.5632(5) 0.8358(2) 0.0341(7) Uani 1 1 d .
H7A H 0.7982 0.6881 0.8081 0.041 Uiso 1 1 calc R
C8 C 0.82431(16) 0.4866(6) 0.9106(2) 0.0415(7) Uani 1 1 d .
C9 C 0.8567(2) 0.2906(7) 0.9679(3) 0.0706(12) Uani 1 1 d .
H9A H 0.8755 0.2175 0.9408 0.106 Uiso 1 1 calc R
H9B H 0.8286 0.1943 0.9685 0.106 Uiso 1 1 calc R
H9C H 0.8870 0.3337 1.0314 0.106 Uiso 1 1 calc R
C10 C 0.83511(16) 0.2675(6) 0.6473(3) 0.0475(8) Uani 1 1 d .
H10A H 0.8053 0.2131 0.5856 0.071 Uiso 1 1 calc R
H10B H 0.8599 0.1498 0.6868 0.071 Uiso 1 1 calc R
H10C H 0.8597 0.3733 0.6424 0.071 Uiso 1 1 calc R
C11 C 0.94947(16) 0.5892(6) 0.8252(2) 0.0448(8) Uani 1 1 d .
C12 C 0.98449(17) 0.7886(7) 0.8316(3) 0.0573(10) Uani 1 1 d .
H12A H 0.9955 0.7708 0.7857 0.069 Uiso 1 1 calc R
C13 C 1.0415(2) 0.8114(10) 0.9265(4) 0.0978(19) Uani 1 1 d .
H13A H 1.0625 0.9391 0.9277 0.147 Uiso 1 1 calc R
H13B H 1.0663 0.6859 0.9395 0.147 Uiso 1 1 calc R
H13C H 1.0324 0.8238 0.9736 0.147 Uiso 1 1 calc R
C14 C 0.61859(16) 0.2919(7) 0.4628(3) 0.0548(9) Uani 1 1 d .
H14A H 0.6156 0.3425 0.4062 0.066 Uiso 1 1 calc R
H14B H 0.6016 0.1468 0.4500 0.066 Uiso 1 1 calc R
C15 C 0.58131(18) 0.4384(8) 0.4818(3) 0.0671(12) Uani 1 1 d .
H15A H 0.6005 0.5797 0.5018 0.081 Uiso 1 1 calc R
H15B H 0.5795 0.3780 0.5328 0.081 Uiso 1 1 calc R
C16 C 0.51760(19) 0.4658(9) 0.3946(3) 0.0684(12) Uani 1 1 d .
C17 C 0.5008(2) 0.6554(17) 0.3421(4) 0.1073(17) Uani 1 1 d .
H17A H 0.5284 0.7686 0.3619 0.129 Uiso 1 1 calc R
C18 C 0.4448(4) 0.680(2) 0.2620(5) 0.148(3) Uani 1 1 d .
H18A H 0.4351 0.8051 0.2259 0.178 Uiso 1 1 calc R
C19 C 0.4042(3) 0.524(2) 0.2354(6) 0.139(4) Uani 1 1 d .
H19A H 0.3650 0.5475 0.1841 0.167 Uiso 1 1 calc R
C20 C 0.4185(3) 0.3251(18) 0.2823(5) 0.119(3) Uani 1 1 d .
H20A H 0.3906 0.2126 0.2605 0.143 Uiso 1 1 calc R
C21 C 0.4770(2) 0.3015(11) 0.3640(4) 0.0850(16) Uani 1 1 d .
H21A H 0.4880 0.1716 0.3975 0.102 Uiso 1 1 calc R
C22 C 0.67103(19) -0.0057(8) 0.6381(4) 0.0689(12) Uani 1 1 d .
H22A H 0.6820 -0.0395 0.7009 0.103 Uiso 1 1 calc R
H22B H 0.6848 -0.1193 0.6159 0.103 Uiso 1 1 calc R
H22C H 0.6280 0.0069 0.5969 0.103 Uiso 1 1 calc R

loop_
_atom_site_aniso_label
_atom_site_aniso_U_11
_atom_site_aniso_U_22
_atom_site_aniso_U_33
_atom_site_aniso_U_23
_atom_site_aniso_U_13
_atom_site_aniso_U_12
I1 0.07707(17) 0.0798(2) 0.07546(17) -0.0162(2) 0.05865(15) -0.0161(2)
O1 0.0638(16) 0.0267(12) 0.0541(16) 0.0067(11) 0.0198(14) -0.0062(11)
O2 0.0509(14) 0.0336(16) 0.0454(14) 0.0072(10) 0.0195(12) 0.0003(11)
O3 0.0413(12) 0.0483(15) 0.0364(12) 0.0062(10) 0.0115(11) -0.0077(11)
O4 0.0464(17) 0.0414(18) 0.127(3) -0.0046(19) 0.0354(19) 0.0085(14)
O5 0.0453(19) 0.048(2) 0.262(6) 0.044(3) 0.040(3) -0.0009(17)
N1 0.0338(12) 0.0273(18) 0.0402(13) 0.0006(11) 0.0150(11) -0.0012(10)
C1 0.0504(16) 0.028(2) 0.0421(16) -0.0091(16) 0.0250(14) -0.0055(16)
C2 0.0394(16) 0.0269(16) 0.0325(15) -0.0004(12) 0.0185(13) 0.0008(12)
C3 0.0388(18) 0.032(2) 0.0320(17) 0.0004(13) 0.0189(15) -0.0023(14)
C4 0.0421(18) 0.048(2) 0.0448(19) -0.0103(15) 0.0207(16) -0.0058(15)
C5 0.0460(16) 0.034(2) 0.0540(18) -0.0022(15) 0.0296(15) -0.0050(15)
C6 0.0356(15) 0.0247(15) 0.0331(16) 0.0025(12) 0.0149(13) -0.0004(12)
C7 0.0342(15) 0.0271(15) 0.0341(16) -0.0014(12) 0.0147(13) -0.0017(12)
C8 0.0496(18) 0.0347(18) 0.0389(18) -0.0022(14) 0.0237(16) -0.0067(15)
C9 0.101(3) 0.054(3) 0.051(2) 0.020(2) 0.039(2) 0.005(2)
C10 0.0490(19) 0.045(2) 0.049(2) -0.0095(15) 0.0270(17) 0.0014(15)
C11 0.0374(17) 0.046(2) 0.0429(19) -0.0030(14) 0.0172(15) -0.0017(14)
C12 0.039(2) 0.049(2) 0.074(3) 0.007(2) 0.026(2) -0.0040(18)
C13 0.051(3) 0.091(4) 0.095(4) -0.005(3) 0.006(3) -0.024(3)
C14 0.0442(19) 0.065(2) 0.045(2) -0.0133(18) 0.0180(17) -0.0086(18)
C15 0.048(2) 0.080(3) 0.056(2) -0.015(2) 0.0182(19) 0.001(2)
C16 0.049(2) 0.094(4) 0.058(3) -0.003(2) 0.026(2) 0.010(2)
C17 0.089(3) 0.090(4) 0.102(4) 0.000(6) 0.027(3) 0.012(5)
C18 0.113(5) 0.146(7) 0.107(5) 0.031(7) 0.011(4) 0.035(8)
C19 0.057(4) 0.220(11) 0.092(5) -0.005(6) 0.011(4) 0.043(5)
C20 0.060(3) 0.210(9) 0.085(4) -0.044(5) 0.040(3) -0.028(4)
C21 0.054(3) 0.130(5) 0.068(3) -0.009(3) 0.032(2) -0.014(3)
C22 0.052(2) 0.053(3) 0.098(4) 0.009(2) 0.039(2) -0.0086(19)

loop_
_atom_type_symbol
_atom_type_description
_atom_type_scat_dispersion_real
_atom_type_scat_dispersion_imag
_atom_type_scat_source
C C 0.0033 0.0016 'International Tables Vol C Tables 4.2.6.8 and 6.1.1.4'
H H 0.0000 0.0000 'International Tables Vol C Tables 4.2.6.8 and 6.1.1.4'
N N 0.0061 0.0033 'International Tables Vol C Tables 4.2.6.8 and 6.1.1.4'
O O 0.0106 0.0060 'International Tables Vol C Tables 4.2.6.8 and 6.1.1.4'
I I -0.4742 1.8119 'International Tables Vol C Tables 4.2.6.8 and 6.1.1.4'

loop_
_geom_angle_atom_site_label_1
_geom_angle_atom_site_label_2
_geom_angle_atom_site_label_3
_geom_angle
C3 O3 C4 120.9(3)
C12 O5 H5A 109.5
C11 N1 C6 125.4(3)
C11 N1 H1A 117.3
C6 N1 H1A 117.3
O1 C1 C5 123.1(3)
O1 C1 C2 120.0(3)
C5 C1 C2 116.9(3)
C3 C2 C1 113.4(3)
C3 C2 C10 105.3(3)
C1 C2 C10 108.5(3)
C3 C2 C6 113.0(3)
C1 C2 C6 106.5(2)
C10 C2 C6 110.0(3)
O2 C3 O3 118.0(3)
O2 C3 C2 123.7(3)
O3 C3 C2 118.3(3)
O3 C4 C14 105.0(3)
O3 C4 C5 108.7(3)
C14 C4 C5 117.3(3)
O3 C4 H4A 108.5
C14 C4 H4A 108.5
C5 C4 H4A 108.5
C1 C5 C22 111.9(3)
C1 C5 C4 106.9(3)
C22 C5 C4 114.0(3)
C1 C5 H5B 108.0
C22 C5 H5B 108.0
C4 C5 H5B 108.0
N1 C6 C7 108.4(2)
N1 C6 C2 114.2(2)
C7 C6 C2 110.5(2)
N1 C6 H6A 107.8
C7 C6 H6A 107.8
C2 C6 H6A 107.8
C8 C7 C6 125.0(3)
C8 C7 H7A 117.5
C6 C7 H7A 117.5
C7 C8 C9 128.9(4)
C7 C8 I1 116.6(3)
C9 C8 I1 114.5(3)
C8 C9 H9A 109.5
C8 C9 H9B 109.5
H9A C9 H9B 109.5
C8 C9 H9C 109.5
H9A C9 H9C 109.5
H9B C9 H9C 109.5
C2 C10 H10A 109.5
C2 C10 H10B 109.5
H10A C10 H10B 109.5
C2 C10 H10C 109.5
H10A C10 H10C 109.5
H10B C10 H10C 109.5
O4 C11 N1 124.0(3)
O4 C11 C12 120.5(3)
N1 C11 C12 115.5(3)
O5 C12 C13 113.7(5)
O5 C12 C11 109.0(3)
C13 C12 C11 112.0(4)
O5 C12 H12A 107.3
C13 C12 H12A 107.3
C11 C12 H12A 107.3
C12 C13 H13A 109.5
C12 C13 H13B 109.5
H13A C13 H13B 109.5
C12 C13 H13C 109.5
H13A C13 H13C 109.5
H13B C13 H13C 109.5
C15 C14 C4 114.8(3)
C15 C14 H14A 108.6
C4 C14 H14A 108.6
C15 C14 H14B 108.6
C4 C14 H14B 108.6
H14A C14 H14B 107.5
C14 C15 C16 111.8(3)
C14 C15 H15A 109.3
C16 C15 H15A 109.3
C14 C15 H15B 109.3
C16 C15 H15B 109.3
H15A C15 H15B 107.9
C21 C16 C17 118.5(5)
C21 C16 C15 120.9(5)
C17 C16 C15 120.5(5)
C18 C17 C16 121.3(9)
C18 C17 H17A 119.3
C16 C17 H17A 119.3
C19 C18 C17 119.9(11)
C19 C18 H18A 120.1
C17 C18 H18A 120.1
C18 C19 C20 121.9(7)
C18 C19 H19A 119.1
C20 C19 H19A 119.1
C19 C20 C21 117.2(7)
C19 C20 H20A 121.4
C21 C20 H20A 121.4
C16 C21 C20 120.9(7)
C16 C21 H21A 119.5
C20 C21 H21A 119.5
C5 C22 H22A 109.5
C5 C22 H22B 109.5
H22A C22 H22B 109.5
C5 C22 H22C 109.5
H22A C22 H22C 109.5
H22B C22 H22C 109.5

loop_
_geom_bond_atom_site_label_1
_geom_bond_atom_site_label_2
_geom_bond_distance
I1 C8 2.126(4)
O1 C1 1.192(4)
O2 C3 1.195(4)
O3 C3 1.336(4)
O3 C4 1.456(5)
O4 C11 1.213(5)
O5 C12 1.378(6)
O5 H5A 0.8200
N1 C11 1.334(4)
N1 C6 1.444(4)
N1 H1A 0.8600
C1 C5 1.517(5)
C1 C2 1.537(5)
C2 C3 1.518(5)
C2 C10 1.543(5)
C2 C6 1.558(4)
C4 C14 1.524(5)
C4 C5 1.525(5)
C4 H4A 0.9800
C5 C22 1.517(5)
C5 H5B 0.9800
C6 C7 1.514(4)
C6 H6A 0.9800
C7 C8 1.313(5)
C7 H7A 0.9300
C8 C9 1.490(5)
C9 H9A 0.9600
C9 H9B 0.9600
C9 H9C 0.9600
C10 H10A 0.9600
C10 H10B 0.9600
C10 H10C 0.9600
C11 C12 1.510(5)
C12 C13 1.489(6)
C12 H12A 0.9800
C13 H13A 0.9600
C13 H13B 0.9600
C13 H13C 0.9600
C14 C15 1.505(6)
C14 H14A 0.9700
C14 H14B 0.9700
C15 C16 1.523(6)
C15 H15A 0.9700
C15 H15B 0.9700
C16 C21 1.357(7)
C16 C17 1.385(10)
C17 C18 1.362(8)
C17 H17A 0.9300
C18 C19 1.326(15)
C18 H18A 0.9300
C19 C20 1.391(12)
C19 H19A 0.9300
C20 C21 1.409(8)
C20 H20A 0.9300
C21 H21A 0.9300
C22 H22A 0.9600
C22 H22B 0.9600
C22 H22C 0.9600

loop_
_geom_hbond_atom_site_label_D
_geom_hbond_atom_site_label_H
_geom_hbond_atom_site_label_A
_geom_hbond_distance_DH
_geom_hbond_distance_HA
_geom_hbond_distance_DA
_geom_hbond_angle_DHA
_geom_hbond_site_symmetry_A
O5 H5A O4 0.82 2.08 2.820(5) 149.1 1_565
N1 H1A O2 0.86 2.39 2.831(3) 111.9 .

loop_
_geom_torsion_atom_site_label_1
_geom_torsion_atom_site_label_2
_geom_torsion_atom_site_label_3
_geom_torsion_atom_site_label_4
_geom_torsion
O1 C1 C2 C3 -172.1(3)
C5 C1 C2 C3 7.8(4)
O1 C1 C2 C10 71.3(4)
C5 C1 C2 C10 -108.8(3)
O1 C1 C2 C6 -47.1(4)
C5 C1 C2 C6 132.7(3)
C4 O3 C3 O2 -179.9(3)
C4 O3 C3 C2 3.3(5)
C1 C2 C3 O2 152.6(4)
C10 C2 C3 O2 -88.9(4)
C6 C2 C3 O2 31.2(5)
C1 C2 C3 O3 -30.9(4)
C10 C2 C3 O3 87.6(4)
C6 C2 C3 O3 -152.2(3)
C3 O3 C4 C14 172.2(3)
C3 O3 C4 C5 45.9(4)
O1 C1 C5 C22 -17.6(5)
C2 C1 C5 C22 162.6(3)
O1 C1 C5 C4 -143.0(4)
C2 C1 C5 C4 37.2(4)
O3 C4 C5 C1 -63.6(4)
C14 C4 C5 C1 177.5(3)
O3 C4 C5 C22 172.2(3)
C14 C4 C5 C22 53.4(5)
C11 N1 C6 C7 129.4(3)
C11 N1 C6 C2 -107.0(3)
C3 C2 C6 N1 -58.4(3)
C1 C2 C6 N1 176.4(3)
C10 C2 C6 N1 59.0(3)
C3 C2 C6 C7 64.1(3)
C1 C2 C6 C7 -61.0(3)
C10 C2 C6 C7 -178.5(3)
N1 C6 C7 C8 -120.6(3)
C2 C6 C7 C8 113.6(3)
C6 C7 C8 C9 -0.6(6)
C6 C7 C8 I1 177.5(2)
C6 N1 C11 O4 9.0(6)
C6 N1 C11 C12 -172.0(3)
O4 C11 C12 O5 -178.9(5)
N1 C11 C12 O5 2.1(6)
O4 C11 C12 C13 -52.2(6)
N1 C11 C12 C13 128.7(4)
O3 C4 C14 C15 -63.9(4)
C5 C4 C14 C15 56.9(5)
C4 C14 C15 C16 172.8(4)
C14 C15 C16 C21 72.6(6)
C14 C15 C16 C17 -104.0(6)
C21 C16 C17 C18 0.7(10)
C15 C16 C17 C18 177.4(6)
C16 C17 C18 C19 3.2(13)
C17 C18 C19 C20 -6.1(15)
C18 C19 C20 C21 4.8(12)
C17 C16 C21 C20 -1.9(8)
C15 C16 C21 C20 -178.6(5)
C19 C20 C21 C16 -0.7(9)
